data_2220207
loop_
_publ_author_name
'Smirani, Wajda'
'Amri, Olfa'
'Rzaigui, Mohamed'

_publ_section_title
;
 2,6-Dimethylanilinium chloride monohydrate
;
_journal_coeditor_code HB2860
_journal_issue 12
_journal_name_full 'Acta Crystallographica Section E'
_journal_page_first o2463
_journal_paper_doi 10.1107/S1600536808039159
_journal_volume 64
_journal_year 2008
_chemical_formula_iupac 'C8 H12 N +, Cl -, H2 O'
_chemical_formula_moiety 'C8 H12 N +, Cl -, H2 O'
_chemical_formula_sum 'C8 H14 Cl N O'
_chemical_formula_weight 175.65
_chemical_name_common '2,6-xylidinium chloride monohydrate'
_chemical_name_systematic
;
2,6-Dimethylanilinium chloride monohydrate
;
_space_group_IT_number 14
_symmetry_cell_setting monoclinic
_symmetry_space_group_name_Hall '-P 2ybc'
_symmetry_space_group_name_H-M 'P 1 21/c 1'
_atom_sites_solution_hydrogens geom
_atom_sites_solution_primary direct
_atom_sites_solution_secondary difmap
_audit_creation_method SHELXL-97
_cell_angle_alpha 90.00
_cell_angle_beta 101.88(5)
_cell_angle_gamma 90.00
_cell_formula_units_Z 4
_cell_length_a 8.676(3)
_cell_length_b 14.144(3)
_cell_length_c 7.913(6)
_cell_measurement_reflns_used 25
_cell_measurement_temperature 293(2)
_cell_measurement_theta_max 10.81
_cell_measurement_theta_min 9.21
_cell_volume 950.2(8)
_computing_cell_refinement 'CAD-4 EXPRESS (Enraf--Nonius, 1994)'
_computing_data_collection 'CAD-4 EXPRESS (Enraf--Nonius, 1994)'
_computing_data_reduction 'XCAD4 (Harms & Wocadlo, 1995)'
_computing_molecular_graphics 'ORTEP-3 for Windows (Farrugia, 1997)'
_computing_publication_material 'WinGX (Farrugia, 1999)'
_computing_structure_refinement 'SHELXL97 (Sheldrick, 2008)'
_computing_structure_solution 'SHELXS97 (Sheldrick, 2008)'
_diffrn_ambient_temperature 293
_diffrn_measured_fraction_theta_full 1.000
_diffrn_measured_fraction_theta_max 0.979
_diffrn_measurement_device '\k-geometry diffractometer'
_diffrn_measurement_device_type 'Enraf--Nonius TurboCAD-4'
_diffrn_measurement_method 'Non-profiled \w'
_diffrn_radiation_monochromator graphite
_diffrn_radiation_type Mok\a
_diffrn_radiation_wavelength 0.71073
_diffrn_reflns_av_R_equivalents 0.0330
_diffrn_reflns_av_sigmaI/netI 0.0361
_diffrn_reflns_limit_h_max 11
_diffrn_reflns_limit_h_min -5
_diffrn_reflns_limit_k_max 0
_diffrn_reflns_limit_k_min -18
_diffrn_reflns_limit_l_max 10
_diffrn_reflns_limit_l_min -10
_diffrn_reflns_number 3722
_diffrn_reflns_theta_full 27.97
_diffrn_reflns_theta_max 27.97
_diffrn_reflns_theta_min 2.80
_diffrn_standards_decay_% 5
_diffrn_standards_interval_time 120
_diffrn_standards_number 2
_exptl_absorpt_coefficient_mu 0.350
_exptl_absorpt_correction_type none
_exptl_crystal_colour colourless
_exptl_crystal_density_diffrn 1.228
_exptl_crystal_density_method 'not measured'
_exptl_crystal_description block
_exptl_crystal_F_000 376
_exptl_crystal_size_max 0.20
_exptl_crystal_size_mid 0.13
_exptl_crystal_size_min 0.10
_refine_diff_density_max 0.173
_refine_diff_density_min -0.239
_refine_ls_extinction_method none
_refine_ls_goodness_of_fit_ref 1.039
_refine_ls_hydrogen_treatment noref
_refine_ls_matrix_type full
_refine_ls_number_parameters 156
_refine_ls_number_reflns 2244
_refine_ls_number_restraints 0
_refine_ls_restrained_S_all 1.039
_refine_ls_R_factor_all 0.0442
_refine_ls_R_factor_gt 0.0307
_refine_ls_shift/su_max 0.000
_refine_ls_shift/su_mean 0.000
_refine_ls_structure_factor_coef Fsqd
_refine_ls_weighting_details 'calc w=1/[\s^2^(Fo^2^)+(0.0408P)^2^+0.1063P] where P=(Fo^2^+2Fc^2^)/3'
_refine_ls_weighting_scheme calc
_refine_ls_wR_factor_gt 0.0754
_refine_ls_wR_factor_ref 0.0801
_reflns_number_gt 1827
_reflns_number_total 2244
_reflns_threshold_expression I>2\s(I)
_cod_data_source_file hb2860.cif
_cod_data_source_block I
_cod_original_sg_symbol_H-M 'P 21/c'
_cod_database_code 2220207
_cod_database_fobs_code 2220207

loop_
_symmetry_equiv_pos_as_xyz
'x, y, z'
'-x, y+1/2, -z+1/2'
'-x, -y, -z'
'x, -y-1/2, z-1/2'

loop_
_atom_site_type_symbol
_atom_site_label
_atom_site_fract_x
_atom_site_fract_y
_atom_site_fract_z
_atom_site_U_iso_or_equiv
_atom_site_adp_type
_atom_site_calc_flag
_atom_site_occupancy
H H8 0.3326(19) 0.0879(11) 0.050(2) 0.048(4) Uiso d 1
H H7 0.3721(19) 0.1013(11) 0.233(2) 0.045(4) Uiso d 1
H H5 -0.159(2) 0.2065(13) 0.033(2) 0.058(4) Uiso d 1
H H6 0.3494(19) 0.0085(13) 0.161(2) 0.053(4) Uiso d 1
H H3 -0.121(2) -0.0291(12) 0.318(2) 0.055(4) Uiso d 1
H H13 0.171(2) 0.2037(14) -0.109(2) 0.066(5) Uiso d 1
H H11 0.265(2) -0.0493(14) 0.427(3) 0.070(6) Uiso d 1
H H17 0.056(2) 0.2698(15) -0.066(2) 0.073(5) Uiso d 1
H H2 0.488(3) 0.2297(19) 0.405(3) 0.083(7) Uiso d 1
H H4 -0.278(2) 0.0943(13) 0.191(2) 0.067(5) Uiso d 1
H H1 0.472(3) 0.1562(17) 0.518(3) 0.090(7) Uiso d 1
H H10 0.215(2) -0.1099(13) 0.268(2) 0.062(5) Uiso d 1
H H9 0.124(2) -0.1045(14) 0.406(3) 0.071(6) Uiso d 1
H H12 0.215(3) 0.2560(15) 0.065(3) 0.087(7) Uiso d 1
N N1 0.31170(12) 0.06739(8) 0.14878(14) 0.0353(2) Uani d 1
C C7 0.1308(2) 0.22609(11) -0.0155(2) 0.0510(3) Uani d 1
C C8 0.1800(2) -0.07172(12) 0.3454(2) 0.0512(3) Uani d 1
C C1 0.14475(13) 0.07516(8) 0.15925(14) 0.0322(2) Uani d 1
C C6 0.05793(14) 0.15126(9) 0.07822(14) 0.0359(3) Uani d 1
C C5 -0.09996(16) 0.15637(10) 0.08975(17) 0.0435(3) Uani d 1
C C2 0.08245(14) 0.00745(9) 0.25368(15) 0.0367(3) Uani d 1
C C3 -0.07586(16) 0.01607(10) 0.26089(17) 0.0445(3) Uani d 1
C C4 -0.16594(15) 0.08936(11) 0.18003(18) 0.0466(3) Uani d 1
O O1 0.48995(14) 0.16863(9) 0.41224(15) 0.0580(3) Uani d 1
Cl Cl1 0.45854(4) 0.11499(2) 0.81025(4) 0.04716(12) Uani d 1

loop_
_atom_site_aniso_label
_atom_site_aniso_U_11
_atom_site_aniso_U_22
_atom_site_aniso_U_33
_atom_site_aniso_U_12
_atom_site_aniso_U_13
_atom_site_aniso_U_23
N1 0.0319(5) 0.0398(5) 0.0364(5) 0.0052(4) 0.0125(4) 0.0025(4)
C7 0.0553(9) 0.0467(7) 0.0546(8) 0.0130(7) 0.0200(7) 0.0119(6)
C8 0.0580(9) 0.0523(8) 0.0493(8) 0.0100(7) 0.0253(7) 0.0123(7)
C1 0.0282(5) 0.0398(6) 0.0296(5) 0.0024(4) 0.0083(4) -0.0058(4)
C6 0.0370(6) 0.0389(6) 0.0318(5) 0.0050(5) 0.0074(4) -0.0049(4)
C5 0.0356(6) 0.0504(7) 0.0428(6) 0.0102(6) 0.0039(5) -0.0091(6)
C2 0.0378(6) 0.0416(6) 0.0328(5) 0.0007(5) 0.0121(4) -0.0047(5)
C3 0.0402(7) 0.0524(8) 0.0452(6) -0.0068(6) 0.0186(5) -0.0077(6)
C4 0.0298(6) 0.0602(8) 0.0508(7) -0.0003(5) 0.0107(5) -0.0145(6)
O1 0.0654(7) 0.0543(7) 0.0509(6) 0.0072(5) 0.0039(5) -0.0041(5)
Cl1 0.04621(19) 0.04719(19) 0.0534(2) 0.01013(14) 0.02267(14) 0.00643(13)

loop_
_atom_type_symbol
_atom_type_description
_atom_type_scat_dispersion_real
_atom_type_scat_dispersion_imag
_atom_type_scat_source
C C 0.0033 0.0016 'International Tables Vol C Tables 4.2.6.8 and 6.1.1.4'
H H 0.0000 0.0000 'International Tables Vol C Tables 4.2.6.8 and 6.1.1.4'
Cl Cl 0.1484 0.1585 'International Tables Vol C Tables 4.2.6.8 and 6.1.1.4'
N N 0.0061 0.0033 'International Tables Vol C Tables 4.2.6.8 and 6.1.1.4'
O O 0.0106 0.0060 'International Tables Vol C Tables 4.2.6.8 and 6.1.1.4'

loop_
_geom_angle_atom_site_label_1
_geom_angle_atom_site_label_2
_geom_angle_atom_site_label_3
_geom_angle
C1 N1 H8 114.1(10)
C1 N1 H7 110.5(10)
H8 N1 H7 106.5(15)
C1 N1 H6 114.0(11)
H8 N1 H6 105.3(15)
H7 N1 H6 105.9(14)
C6 C7 H13 114.5(12)
C6 C7 H17 110.9(13)
H13 C7 H17 103.3(16)
C6 C7 H12 108.9(13)
H13 C7 H12 108.2(18)
H17 C7 H12 111.0(18)
C2 C8 H11 111.7(12)
C2 C8 H10 110.5(11)
H11 C8 H10 109.9(17)
C2 C8 H9 109.7(13)
H11 C8 H9 104.3(18)
H10 C8 H9 110.5(17)
C2 C1 C6 123.14(11)
C2 C1 N1 118.34(11)
C6 C1 N1 118.50(11)
C1 C6 C5 117.13(12)
C1 C6 C7 121.91(11)
C5 C6 C7 120.95(12)
C4 C5 C6 121.09(13)
C4 C5 H5 121.5(11)
C6 C5 H5 117.4(11)
C1 C2 C3 117.24(12)
C1 C2 C8 122.14(12)
C3 C2 C8 120.62(12)
C4 C3 C2 121.22(13)
C4 C3 H3 119.6(11)
C2 C3 H3 119.2(11)
C3 C4 C5 120.15(12)
C3 C4 H4 118.9(11)
C5 C4 H4 120.9(11)
H2 O1 H1 105(2)

loop_
_geom_bond_atom_site_label_1
_geom_bond_atom_site_label_2
_geom_bond_distance
N1 C1 1.4718(16)
N1 H8 0.883(18)
N1 H7 0.896(17)
N1 H6 0.893(18)
C7 C6 1.504(2)
C7 H13 0.93(2)
C7 H17 0.92(2)
C7 H12 0.96(2)
C8 C2 1.498(2)
C8 H11 0.93(2)
C8 H10 0.92(2)
C8 H9 0.88(2)
C1 C2 1.3907(17)
C1 C6 1.3921(17)
C6 C5 1.3934(18)
C5 C4 1.380(2)
C5 H5 0.935(18)
C2 C3 1.3917(18)
C3 C4 1.374(2)
C3 H3 0.918(18)
C4 H4 1.00(2)
O1 H2 0.87(3)
O1 H1 0.90(3)

loop_
_geom_hbond_atom_site_label_D
_geom_hbond_atom_site_label_H
_geom_hbond_atom_site_label_A
_geom_hbond_site_symmetry_A
_geom_hbond_distance_DH
_geom_hbond_distance_HA
_geom_hbond_distance_DA
_geom_hbond_angle_DHA
_geom_hbond_publ_flag
O1 H1 Cl1 . 0.90(2) 2.41(2) 3.305(3) 173(2) yes
O1 H2 Cl1 4_565 0.87(3) 2.32(3) 3.163(3) 165(2) yes
N1 H6 Cl1 3_656 0.893(18) 2.392(18) 3.235(3) 157.5(15) yes
N1 H7 O1 . 0.896(16) 1.835(16) 2.731(3) 177.3(17) yes
N1 H8 Cl1 1_554 0.883(16) 2.414(16) 3.265(3) 162.8(15) yes

loop_
_geom_torsion_atom_site_label_1
_geom_torsion_atom_site_label_2
_geom_torsion_atom_site_label_3
_geom_torsion_atom_site_label_4
_geom_torsion
C2 C1 C6 C5 -2.12(17)
N1 C1 C6 C5 179.69(10)
C2 C1 C6 C7 176.85(12)
N1 C1 C6 C7 -1.34(17)
C1 C6 C5 C4 0.94(17)
C7 C6 C5 C4 -178.04(13)
C6 C1 C2 C3 2.13(17)
N1 C1 C2 C3 -179.68(10)
C6 C1 C2 C8 -177.60(12)
N1 C1 C2 C8 0.60(18)
C1 C2 C3 C4 -0.96(18)
C8 C2 C3 C4 178.78(14)
C2 C3 C4 C5 -0.1(2)
C6 C5 C4 C3 0.1(2)

loop_
_cod_related_entry_id
_cod_related_entry_database
_cod_related_entry_code
1 ChemSpider 30655664
